data_1530225
loop_
_publ_author_name
'Kukina, G.A.'
'Bokii, G.B.'

_publ_section_title
;
 Roentgenostructural investigation of the monohydrates of potassium
 trichlorineammoniaplatinate and potassium tribromineammoniaplatinate
;
_journal_name_full 'Zhurnal Strukturnoi Khimii (Issue-No. from 1981)'
_journal_page_first 233
_journal_page_last 243
_journal_volume 6
_journal_year 1965
_chemical_formula_sum 'Br3 H5 K N O Pt'
_chemical_name_systematic 'K (Pt (N H3) Br3) (H2 O)'
_space_group_IT_number 60
_symmetry_space_group_name_Hall '-P 2ac 2b'
_symmetry_space_group_name_H-M 'P b n a'
_cell_angle_alpha 90
_cell_angle_beta 90
_cell_angle_gamma 90
_cell_formula_units_Z 12
_cell_length_a 21.524
_cell_length_b 8.345
_cell_length_c 14.42
_cell_volume 2590.088
_citation_journal_id_ASTM ZSTKAI
_cod_data_source_file Kukina_ZSTKAI_1965_253.cif
_cod_data_source_block H5Br3K1N1O1Pt1
_cod_original_cell_volume 2590.089
_cod_original_sg_symbol_Hall '-P 2n 2ab (y,z,x)'
_cod_original_formula_sum 'H5 Br3 K1 N1 O1 Pt1'
_cod_database_code 1530225

loop_
_symmetry_equiv_pos_as_xyz
x,y,z
-x+1/2,y+1/2,-z+1/2
-x+1/2,-y,z+1/2
x,-y+1/2,-z
-x,-y,-z
x-1/2,-y-1/2,z-1/2
x-1/2,y,-z-1/2
-x,y-1/2,z

loop_
_atom_site_label
_atom_site_type_symbol
_atom_site_fract_x
_atom_site_fract_y
_atom_site_fract_z
_atom_site_occupancy
_atom_site_U_iso_or_equiv
_atom_site_attached_hydrogens
Br4 Br-1 0.154 -0.039 0.333 1 0.0 0
O2 O-2 0.092 0.133 0.167 1 0.0 2
Br2 Br-1 0.04 0.25 0.333 1 0.0 0
N1 N-3 0.255 0.25 0 1 0.0 3
Br3 Br-1 0.154 -0.039 0 1 0.0 0
Br5 Br-1 0.154 0.589 0.333 1 0.0 0
Pt1 Pt+2 0.154 0.25 0 1 0.0 0
K1 K+1 0.41 0.25 0 1 0.0 0
O1 O-2 0.5 0 0 1 0.0 2
Br1 Br-1 0.04 0.25 0 1 0.0 0
N2 N-3 0.255 0.25 0.333 1 0.0 3
Pt2 Pt+2 0.154 0.25 0.333 1 0.0 0
K2 K+1 0.466 0.039 0.333 1 0.0 0
